data_2015231
loop_
_publ_author_name
'Michel Fleck'
'Karolina Schwendtner'
'Ana Hensler'

_publ_section_title
;
 Two new non-centrosymmetric lithium salts of glycine: bis(glycine)
 lithium chromate monohydrate and bis(glycine) lithium molybdate
;
_journal_coeditor_code EM1005
_journal_issue 4
_journal_name_full 'Acta Crystallographica Section C'
_journal_page_first m122
_journal_page_last m125
_journal_paper_doi 10.1107/S0108270106003477
_journal_volume 62
_journal_year 2006
_chemical_formula_iupac '[Cr Li2 (C2 H5 N O2)2 O4 (H2 O)]'
_chemical_formula_moiety 'C4 H12 Cr Li2 N2 O9'
_chemical_formula_sum 'C4 H12 Cr Li2 N2 O9'
_chemical_formula_weight 298.04
_chemical_name_common 'Bis(glycine) lithium chromate monohydrate'
_chemical_name_systematic
;
poly[aquadi-\m-glycinato-\m-tetraoxo-chromato(VI)lithium(I)]}
;
_space_group_IT_number 19
_symmetry_cell_setting orthorhombic
_symmetry_space_group_name_Hall 'P 2ac 2ab'
_symmetry_space_group_name_H-M 'P 21 21 21'
_atom_sites_solution_hydrogens geom
_atom_sites_solution_primary direct
_atom_sites_solution_secondary difmap
_cell_angle_alpha 90.00
_cell_angle_beta 90.00
_cell_angle_gamma 90.00
_cell_formula_units_Z 4
_cell_length_a 6.2020(10)
_cell_length_b 9.192(2)
_cell_length_c 19.294(4)
_cell_measurement_reflns_used 1654
_cell_measurement_temperature 293(2)
_cell_measurement_theta_max 28.674
_cell_measurement_theta_min 3.902
_cell_volume 1099.9(4)
_computing_cell_refinement 'HKL SCALEPACK (Otwinowski <i>et al.</i>,  2003)'
_computing_data_collection 'COLLECT (Nonius, 2003)'
_computing_data_reduction 'HKL DENZO (Otwinowski <i>et al.</i>,  2003) and SCALEPACK'
_computing_molecular_graphics 'DIAMOND (Version 3.0; Bergerhoff <i>et al.</i>,  1996)'
_computing_publication_material SHELXL97
_computing_structure_refinement 'SHELXL97 (Sheldrick, 1997)'
_computing_structure_solution 'SHELXS97 (Sheldrick, 1997)'
_diffrn_ambient_temperature 293(2)
_diffrn_detector_area_resol_mean 9
_diffrn_measured_fraction_theta_full 0.997
_diffrn_measured_fraction_theta_max 0.997
_diffrn_measurement_device '95mm CCD camera on \k-goniostat'
_diffrn_measurement_device_type 'Nonius Kappa CCD area-detector'
_diffrn_measurement_method '\f and \w'
_diffrn_radiation_monochromator graphite
_diffrn_radiation_source 'fine-focus sealed tube'
_diffrn_radiation_type MoK\a
_diffrn_radiation_wavelength 0.71073
_diffrn_reflns_av_R_equivalents 0.0000
_diffrn_reflns_av_sigmaI/netI 0.0144
_diffrn_reflns_limit_h_max 9
_diffrn_reflns_limit_h_min -9
_diffrn_reflns_limit_k_max 13
_diffrn_reflns_limit_k_min -13
_diffrn_reflns_limit_l_max 29
_diffrn_reflns_limit_l_min -28
_diffrn_reflns_number 4010
_diffrn_reflns_theta_full 32.61
_diffrn_reflns_theta_max 32.61
_diffrn_reflns_theta_min 2.45
_diffrn_standards_number 0
_exptl_absorpt_coefficient_mu 1.080
_exptl_absorpt_correction_T_max 0.9480
_exptl_absorpt_correction_T_min 0.8130
_exptl_absorpt_correction_type multi-scan
_exptl_absorpt_process_details '(Otwinowski <i>et al.</i>,  2003)'
_exptl_crystal_colour yellow
_exptl_crystal_density_diffrn 1.800
_exptl_crystal_density_method 'not measured'
_exptl_crystal_description plate
_exptl_crystal_F_000 608
_exptl_crystal_size_max 0.20
_exptl_crystal_size_mid 0.20
_exptl_crystal_size_min 0.05
_refine_diff_density_max 0.323
_refine_diff_density_min -0.380
_refine_ls_abs_structure_details 'Flack (1983), with how many Friedel pairs'
_refine_ls_abs_structure_Flack 0.003(11)
_refine_ls_extinction_coef 0.0168(14)
_refine_ls_extinction_expression Fc^*^=kFc[1+0.001xFc^2^\l^3^/sin(2\q)]^-1/4^
_refine_ls_extinction_method 'SHELXL97 (Sheldrick, 1997)'
_refine_ls_goodness_of_fit_ref 1.095
_refine_ls_hydrogen_treatment mixed
_refine_ls_matrix_type full
_refine_ls_number_parameters 210
_refine_ls_number_reflns 4010
_refine_ls_number_restraints 0
_refine_ls_restrained_S_all 1.095
_refine_ls_R_factor_all 0.0232
_refine_ls_R_factor_gt 0.0220
_refine_ls_shift/su_max 0.001
_refine_ls_shift/su_mean 0.000
_refine_ls_structure_factor_coef Fsqd
_refine_ls_weighting_details 'calc w = 1/[\s^2^(Fo^2^)+(0.0363P)^2^+0.171P] where P=(Fo^2^+2Fc^2^)/3'
_refine_ls_weighting_scheme calc
_refine_ls_wR_factor_gt 0.0602
_refine_ls_wR_factor_ref 0.0610
_reflns_number_gt 3872
_reflns_number_total 4010
_reflns_threshold_expression I>2\s(I)
_cod_data_source_file em1005.cif
_cod_data_source_block I
_cod_database_code 2015231
_cod_database_fobs_code 2015231

loop_
_symmetry_equiv_pos_as_xyz
'x, y, z'
'-x+1/2, -y, z+1/2'
'-x, y+1/2, -z+1/2'
'x+1/2, -y+1/2, -z'

loop_
_atom_site_type_symbol
_atom_site_label
_atom_site_fract_x
_atom_site_fract_y
_atom_site_fract_z
_atom_site_U_iso_or_equiv
_atom_site_adp_type
_atom_site_calc_flag
_atom_site_occupancy
Li Li1 0.7598(4) 0.4913(3) 0.20004(12) 0.0267(4) Uani d 1
Li Li2 0.7456(4) 0.8129(3) 0.28800(12) 0.0274(4) Uani d 1
Cr Cr1 0.82181(3) 0.478399(19) 0.015061(8) 0.01745(5) Uani d 1
O O1 0.58884(15) 0.53915(12) -0.01188(6) 0.0326(2) Uani d 1
O O2 0.88265(18) 0.32478(10) -0.02400(5) 0.02998(19) Uani d 1
O O3 1.01152(17) 0.59704(10) -0.00582(5) 0.0298(2) Uani d 1
O O4 0.82147(19) 0.44745(11) 0.10017(4) 0.0317(2) Uani d 1
O O1A 0.40657(18) 0.17559(12) 0.30549(6) 0.0354(2) Uani d 1
O O2A 0.57709(17) 0.33964(13) 0.24312(5) 0.0323(2) Uani d 1
C C1A 0.56064(18) 0.25867(12) 0.29507(5) 0.02012(19) Uani d 1
C C2A 0.7396(2) 0.26633(15) 0.34885(6) 0.0240(2) Uani d 1
H H21A 0.881(3) 0.239(2) 0.3326(9) 0.028(4) Uiso d 1
H H22A 0.781(3) 0.361(2) 0.3567(10) 0.035(5) Uiso d 1
N N3A 0.6793(2) 0.18825(12) 0.41262(5) 0.0277(2) Uani d 1
H H31A 0.800(4) 0.169(3) 0.4358(12) 0.050(6) Uiso d 1
H H32A 0.639(4) 0.115(3) 0.3945(12) 0.049(6) Uiso d 1
H H33A 0.587(4) 0.250(2) 0.4425(11) 0.046(6) Uiso d 1
O O1B 1.06007(15) 0.46934(12) 0.24697(5) 0.02859(18) Uani d 1
O O2B 0.9291(2) 0.64924(14) 0.31051(6) 0.0414(3) Uani d 1
C C1B 1.06213(19) 0.55296(12) 0.29842(6) 0.0208(2) Uani d 1
C C2B 1.24332(19) 0.53153(15) 0.35059(6) 0.0225(2) Uani d 1
H H21B 1.367(4) 0.557(2) 0.3288(11) 0.039(5) Uiso d 1
H H22B 1.233(4) 0.433(2) 0.3654(11) 0.039(5) Uiso d 1
N N3B 1.21268(19) 0.62506(13) 0.41199(6) 0.0255(2) Uani d 1
H H31B 1.181(4) 0.713(2) 0.3982(10) 0.038(5) Uiso d 1
H H32B 1.323(4) 0.624(3) 0.4381(12) 0.043(6) Uiso d 1
H H33B 1.115(4) 0.593(3) 0.4333(12) 0.040(6) Uiso d 1
O O1W 0.7216(2) 0.88723(13) 0.38296(6) 0.0340(2) Uani d 1
H H1W 0.616(4) 0.872(2) 0.3785(11) 0.026 Uiso d 1
H H2W 0.689(4) 0.827(2) 0.4184(10) 0.032 Uiso d 1

loop_
_atom_site_aniso_label
_atom_site_aniso_U_11
_atom_site_aniso_U_22
_atom_site_aniso_U_33
_atom_site_aniso_U_12
_atom_site_aniso_U_13
_atom_site_aniso_U_23
Li1 0.0263(9) 0.0282(11) 0.0255(9) 0.0032(8) 0.0005(8) 0.0042(8)
Li2 0.0264(10) 0.0299(10) 0.0260(10) 0.0032(8) -0.0011(8) 0.0036(8)
Cr1 0.01830(7) 0.01935(8) 0.01470(7) -0.00010(6) -0.00060(6) -0.00023(6)
O1 0.0223(4) 0.0427(5) 0.0328(4) 0.0050(4) -0.0042(4) 0.0038(5)
O2 0.0393(5) 0.0238(4) 0.0268(4) -0.0016(4) 0.0058(4) -0.0060(3)
O3 0.0288(4) 0.0283(4) 0.0325(5) -0.0092(3) -0.0056(4) 0.0050(4)
O4 0.0404(5) 0.0399(5) 0.0148(3) 0.0054(5) 0.0019(4) -0.0004(3)
O1A 0.0339(5) 0.0369(5) 0.0354(5) -0.0155(4) -0.0077(4) 0.0023(4)
O2A 0.0333(5) 0.0395(5) 0.0239(4) -0.0009(4) -0.0035(4) 0.0125(4)
C1A 0.0214(5) 0.0206(4) 0.0184(4) 0.0022(4) -0.0026(4) -0.0012(4)
C2A 0.0222(5) 0.0311(6) 0.0187(4) -0.0010(4) -0.0027(4) 0.0006(4)
N3A 0.0398(6) 0.0241(5) 0.0192(4) 0.0003(5) -0.0075(5) 0.0030(3)
O1B 0.0293(4) 0.0363(5) 0.0203(3) 0.0004(4) -0.0047(3) -0.0081(4)
O2B 0.0447(6) 0.0431(6) 0.0364(5) 0.0240(5) -0.0156(5) -0.0074(5)
C1B 0.0215(5) 0.0239(5) 0.0171(4) -0.0003(4) -0.0030(3) 0.0014(3)
C2B 0.0222(4) 0.0251(5) 0.0203(4) 0.0039(4) -0.0038(4) -0.0044(4)
N3B 0.0290(5) 0.0272(5) 0.0203(4) 0.0039(4) -0.0063(4) -0.0054(4)
O1W 0.0478(7) 0.0273(4) 0.0268(4) 0.0023(4) 0.0029(4) 0.0020(4)

loop_
_atom_type_symbol
_atom_type_description
_atom_type_scat_dispersion_real
_atom_type_scat_dispersion_imag
_atom_type_scat_source
C C 0.0033 0.0016 'International Tables Vol C Tables 4.2.6.8 and 6.1.1.4'
H H 0.0000 0.0000 'International Tables Vol C Tables 4.2.6.8 and 6.1.1.4'
Li Li -0.0003 0.0001 'International Tables Vol C Tables 4.2.6.8 and 6.1.1.4'
N N 0.0061 0.0033 'International Tables Vol C Tables 4.2.6.8 and 6.1.1.4'
O O 0.0106 0.0060 'International Tables Vol C Tables 4.2.6.8 and 6.1.1.4'
Cr Cr 0.3209 0.6236 'International Tables Vol C Tables 4.2.6.8 and 6.1.1.4'

loop_
_geom_angle_atom_site_label_1
_geom_angle_atom_site_label_2
_geom_angle_atom_site_label_3
_geom_angle_site_symmetry_1
_geom_angle_site_symmetry_3
_geom_angle
O2A Li1 O1A . 3_655 109.00(12)
O2A Li1 O4 . . 111.78(12)
O1A Li1 O4 3_655 . 102.64(11)
O2A Li1 O1B . . 105.15(11)
O1A Li1 O1B 3_655 . 124.82(13)
O4 Li1 O1B . . 103.19(11)
O2A Li1 C1B . . 104.34(10)
O1A Li1 C1B 3_655 . 102.55(10)
O4 Li1 C1B . . 125.41(11)
O1B Li1 C1B . . 26.10(5)
O2A Li1 Li2 . . 112.74(10)
O1A Li1 Li2 3_655 . 43.44(7)
O4 Li1 Li2 . . 131.10(11)
O1B Li1 Li2 . . 83.72(9)
C1B Li1 Li2 . . 59.42(6)
O2A Li1 Li2 . 3_745 98.33(9)
O1A Li1 Li2 3_655 3_745 149.52(12)
O4 Li1 Li2 . 3_745 78.54(9)
O1B Li1 Li2 . 3_745 30.45(6)
C1B Li1 Li2 . 3_745 56.41(6)
Li2 Li1 Li2 . 3_745 113.43(7)
O2B Li2 O1W . . 96.07(11)
O2B Li2 O1B . 3_755 106.31(12)
O1W Li2 O1B . 3_755 96.36(12)
O2B Li2 O2A . 3_655 135.57(15)
O1W Li2 O2A . 3_655 98.85(11)
O1B Li2 O2A 3_755 3_655 113.22(12)
O2B Li2 O1A . 3_655 89.49(10)
O1W Li2 O1A . 3_655 149.01(13)
O1B Li2 O1A 3_755 3_655 111.30(11)
O2A Li2 O1A 3_655 3_655 58.12(7)
O2B Li2 C1A . 3_655 115.44(12)
O1W Li2 C1A . 3_655 127.05(12)
O1B Li2 C1A 3_755 3_655 112.38(11)
O2A Li2 C1A 3_655 3_655 29.51(5)
O1A Li2 C1A 3_655 3_655 28.95(4)
O2B Li2 Li1 . . 54.74(8)
O1W Li2 Li1 . . 140.26(11)
O1B Li2 Li1 3_755 . 116.17(11)
O2A Li2 Li1 3_655 . 89.07(9)
O1A Li2 Li1 3_655 . 34.77(6)
C1A Li2 Li1 3_655 . 62.23(7)
O2B Li2 Li1 . 3_755 80.40(10)
O1W Li2 Li1 . 3_755 80.85(10)
O1B Li2 Li1 3_755 3_755 31.92(6)
O2A Li2 Li1 3_655 3_755 143.23(11)
O1A Li2 Li1 3_655 3_755 130.12(10)
C1A Li2 Li1 3_655 3_755 142.54(10)
Li1 Li2 Li1 . 3_755 114.70(7)
O2B Li2 H1W . . 104.5(7)
O1W Li2 H1W . . 19.7(6)
O1B Li2 H1W 3_755 . 110.2(7)
O2A Li2 H1W 3_655 . 80.5(6)
O1A Li2 H1W 3_655 . 129.9(6)
C1A Li2 H1W 3_655 . 107.7(6)
Li1 Li2 H1W . . 132.9(7)
Li1 Li2 H1W 3_755 . 99.8(6)
O1 Cr1 O2 . . 110.52(6)
O1 Cr1 O3 . . 109.04(6)
O2 Cr1 O3 . . 106.94(5)
O1 Cr1 O4 . . 111.76(6)
O2 Cr1 O4 . . 107.77(5)
O3 Cr1 O4 . . 110.70(5)
Cr1 O4 Li1 . . 155.88(9)
C1A O1A Li1 . 3_645 156.50(12)
C1A O1A Li2 . 3_645 81.77(9)
Li1 O1A Li2 3_645 3_645 101.79(10)
C1A O2A Li1 . . 143.23(11)
C1A O2A Li2 . 3_645 94.68(11)
Li1 O2A Li2 . 3_645 120.46(11)
O1A C1A O2A . . 123.96(11)
O1A C1A C2A . . 118.71(11)
O2A C1A C2A . . 117.32(11)
O1A C1A Li2 . 3_645 69.28(9)
O2A C1A Li2 . 3_645 55.81(9)
C2A C1A Li2 . 3_645 165.71(10)
N3A C2A C1A . . 111.21(11)
N3A C2A H21A . . 111.9(11)
C1A C2A H21A . . 115.4(11)
N3A C2A H22A . . 113.2(12)
C1A C2A H22A . . 111.2(13)
H21A C2A H22A . . 92.8(17)
C2A N3A H31A . . 107.8(15)
C2A N3A H32A . . 97.2(17)
H31A N3A H32A . . 108(2)
C2A N3A H33A . . 110.7(13)
H31A N3A H33A . . 108(2)
H32A N3A H33A . . 124(2)
C1B O1B Li2 . 3_745 134.66(11)
C1B O1B Li1 . . 107.09(10)
Li2 O1B Li1 3_745 . 117.63(10)
C1B O2B Li2 . . 155.43(13)
O2B C1B O1B . . 125.63(11)
O2B C1B C2B . . 117.54(10)
O1B C1B C2B . . 116.82(10)
O2B C1B Li1 . . 79.68(9)
O1B C1B Li1 . . 46.81(8)
C2B C1B Li1 . . 160.25(9)
N3B C2B C1B . . 111.13(10)
N3B C2B H21B . . 109.3(14)
C1B C2B H21B . . 106.4(14)
N3B C2B H22B . . 107.8(13)
C1B C2B H22B . . 105.7(13)
H21B C2B H22B . . 116.5(19)
C2B N3B H31B . . 108.9(13)
C2B N3B H32B . . 111.6(15)
H31B N3B H32B . . 112(2)
C2B N3B H33B . . 107.6(17)
H31B N3B H33B . . 109(2)
H32B N3B H33B . . 108(2)
Li2 O1W H1W . . 83.2(18)
Li2 O1W H2W . . 121.0(12)
H1W O1W H2W . . 76(2)

loop_
_geom_bond_atom_site_label_1
_geom_bond_atom_site_label_2
_geom_bond_site_symmetry_2
_geom_bond_distance
Li1 O2A . 1.980(3)
Li1 O1A 3_655 1.987(2)
Li1 O4 . 2.005(2)
Li1 O1B . 2.080(2)
Li1 C1B . 2.728(3)
Li1 Li2 . 3.410(3)
Li1 Li2 3_745 3.486(3)
Li2 O2B . 1.936(3)
Li2 O1W . 1.961(3)
Li2 O1B 3_755 1.994(3)
Li2 O2A 3_655 2.104(3)
Li2 O1A 3_655 2.395(3)
Li2 C1A 3_655 2.535(3)
Cr1 O1 . 1.6339(10)
Cr1 O2 . 1.6445(10)
Cr1 O3 . 1.6541(10)
Cr1 O4 . 1.6666(9)
O1A C1A . 1.2396(15)
O1A Li1 3_645 1.987(3)
O1A Li2 3_645 2.395(3)
O2A C1A . 1.2526(14)
O2A Li2 3_645 2.104(3)
C1A C2A . 1.5212(16)
C1A Li2 3_645 2.535(3)
C2A N3A . 1.4729(16)
C2A H21A . 0.963(19)
C2A H22A . 0.92(2)
N3A H31A . 0.89(2)
N3A H32A . 0.80(3)
N3A H33A . 0.99(2)
O1B C1B . 1.2555(14)
O2B C1B . 1.2322(16)
C1B C2B . 1.5214(16)
C2B N3B . 1.4761(16)
C2B H21B . 0.90(2)
C2B H22B . 0.95(2)
N3B H31B . 0.88(2)
N3B H32B . 0.85(2)
N3B H33B . 0.79(2)
O1W H1W . 0.68(2)
O1W H2W . 0.90(2)

loop_
_geom_hbond_atom_site_label_D
_geom_hbond_atom_site_label_H
_geom_hbond_atom_site_label_A
_geom_hbond_site_symmetry_A
_geom_hbond_distance_DH
_geom_hbond_distance_HA
_geom_hbond_distance_DA
_geom_hbond_angle_DHA
N3A H31A O3 3_745 0.89(2) 1.90(2) 2.7592(15) 161(2)
N3A H32A O1W 1_545 0.80(3) 2.16(3) 2.8377(17) 142(2)
N3A H33A O3 2_665 0.99(2) 1.83(2) 2.7877(16) 162(2)
N3B H31B O4 3_755 0.88(2) 2.15(2) 2.9801(17) 157.5(19)
N3B H32B O2 2_765 0.85(2) 2.02(2) 2.8349(15) 160(2)
N3B H33B O1 2_665 0.79(2) 2.05(2) 2.8166(17) 164(2)
O1W H1W O2A 3_655 0.68(2) 2.65(2) 3.0887(17) 125(2)
O1W H2W O2 2_665 0.90(2) 1.84(2) 2.7273(15) 167.5(18)
